data_2225613
loop_
_publ_author_name
'Ahmad, Matloob'
'Siddiqui, Hamid Latif'
'Ahmad, Saeed'
'Aslam, Sana'
'Parvez, Masood'

_publ_section_title
;
 3-Benzoyl-4-hydroxy-2-methyl-2<i>H</i>-1,2-benzothiazine 1,1-dioxide
;
_journal_coeditor_code JH2140
_journal_issue 4
_journal_name_full 'Acta Crystallographica Section E'
_journal_page_first o968
_journal_paper_doi 10.1107/S1600536810011025
_journal_volume 66
_journal_year 2010
_chemical_formula_iupac 'C16 H13 N O4 S'
_chemical_formula_moiety 'C16 H13 N O4 S'
_chemical_formula_sum 'C16 H13 N O4 S'
_chemical_formula_weight 315.33
_chemical_name_systematic
;
3-Benzoyl-4-hydroxy-2-methyl-2<i>H</i>-1,2-benzothiazine 1,1-dioxide
;
_space_group_IT_number 2
_symmetry_cell_setting triclinic
_symmetry_space_group_name_Hall '-P 1'
_symmetry_space_group_name_H-M 'P -1'
_atom_sites_solution_hydrogens geom
_atom_sites_solution_primary direct
_atom_sites_solution_secondary difmap
_cell_angle_alpha 83.257(2)
_cell_angle_beta 79.481(2)
_cell_angle_gamma 85.113(2)
_cell_formula_units_Z 2
_cell_length_a 6.8342(3)
_cell_length_b 9.9085(3)
_cell_length_c 10.7234(4)
_cell_measurement_reflns_used 3532
_cell_measurement_temperature 173(2)
_cell_measurement_theta_max 30.0
_cell_measurement_theta_min 1.0
_cell_volume 707.50(5)
_computing_cell_refinement 'DENZO (Otwinowski & Minor, 1997)'
_computing_data_collection 'COLLECT (Hooft, 1998)'
_computing_data_reduction 'SCALEPACK (Otwinowski & Minor, 1997)'
_computing_molecular_graphics 'ORTEP-3 for Windows (Farrugia, 1997)'
_computing_publication_material 'SHELXL97 (Sheldrick, 2008)'
_computing_structure_refinement 'SHELXL97 (Sheldrick, 2008)'
_computing_structure_solution 'SHELXS97 (Sheldrick, 2008)'
_diffrn_ambient_temperature 173(2)
_diffrn_measured_fraction_theta_full 0.988
_diffrn_measured_fraction_theta_max 0.979
_diffrn_measurement_device_type 'Nonius KappaCCD'
_diffrn_measurement_method ' \w and \f '
_diffrn_radiation_monochromator graphite
_diffrn_radiation_source 'fine-focus sealed tube'
_diffrn_radiation_type MoK\a
_diffrn_radiation_wavelength 0.71073
_diffrn_reflns_av_R_equivalents 0.022
_diffrn_reflns_av_sigmaI/netI 0.031
_diffrn_reflns_limit_h_max 9
_diffrn_reflns_limit_h_min -9
_diffrn_reflns_limit_k_max 13
_diffrn_reflns_limit_k_min -13
_diffrn_reflns_limit_l_max 15
_diffrn_reflns_limit_l_min -15
_diffrn_reflns_number 7177
_diffrn_reflns_theta_full 25.00
_diffrn_reflns_theta_max 30.1
_diffrn_reflns_theta_min 2.1
_diffrn_standards_number 0
_exptl_absorpt_coefficient_mu 0.247
_exptl_absorpt_correction_T_max 0.9805
_exptl_absorpt_correction_T_min 0.9710
_exptl_absorpt_correction_type multi-scan
_exptl_absorpt_process_details '(SORTAV; Blessing, 1997)'
_exptl_crystal_colour pale-yellow
_exptl_crystal_density_diffrn 1.480
_exptl_crystal_density_method 'not measured'
_exptl_crystal_description block
_exptl_crystal_F_000 328
_exptl_crystal_size_max 0.12
_exptl_crystal_size_mid 0.10
_exptl_crystal_size_min 0.08
_refine_diff_density_max 0.42
_refine_diff_density_min -0.34
_refine_ls_extinction_method none
_refine_ls_goodness_of_fit_ref 1.09
_refine_ls_hydrogen_treatment constr
_refine_ls_matrix_type full
_refine_ls_number_parameters 201
_refine_ls_number_reflns 4080
_refine_ls_number_restraints 0
_refine_ls_restrained_S_all 1.09
_refine_ls_R_factor_all 0.046
_refine_ls_R_factor_gt 0.041
_refine_ls_shift/su_max 0.000
_refine_ls_shift/su_mean 0.000
_refine_ls_structure_factor_coef Fsqd
_refine_ls_weighting_details 'calc w=1/[\s^2^(Fo^2^)+(0.0468P)^2^+0.3608P] where P=(Fo^2^+2Fc^2^)/3'
_refine_ls_weighting_scheme calc
_refine_ls_wR_factor_gt 0.107
_refine_ls_wR_factor_ref 0.113
_reflns_number_gt 3665
_reflns_number_total 4080
_reflns_threshold_expression I>2\s(I)
_cod_data_source_file jh2140.cif
_cod_data_source_block I
_cod_database_code 2225613
_cod_database_fobs_code 2225613

loop_
_symmetry_equiv_pos_as_xyz
'x, y, z'
'-x, -y, -z'

loop_
_atom_site_type_symbol
_atom_site_label
_atom_site_fract_x
_atom_site_fract_y
_atom_site_fract_z
_atom_site_U_iso_or_equiv
_atom_site_adp_type
_atom_site_calc_flag
_atom_site_refinement_flags
_atom_site_occupancy
_atom_site_disorder_assembly
_atom_site_disorder_group
S S1 0.20282(5) 0.24470(3) 0.28051(3) 0.02305(10) Uani d . 1 . .
O O1 -0.00548(16) 0.28521(10) 0.28975(11) 0.0279(2) Uani d . 1 . .
O O2 0.29460(19) 0.15793(11) 0.18540(11) 0.0339(3) Uani d . 1 . .
O O3 0.23671(18) 0.47875(11) 0.58638(10) 0.0290(2) Uani d . 1 . .
H H3O 0.2333 0.5621 0.5604 0.044 Uiso calc R 1 . .
O O4 0.24683(18) 0.68733(10) 0.42430(10) 0.0303(2) Uani d . 1 . .
N N1 0.32262(17) 0.38365(11) 0.25903(11) 0.0218(2) Uani d . 1 . .
C C1 0.2435(2) 0.17087(13) 0.43178(14) 0.0230(3) Uani d . 1 . .
C C2 0.2400(2) 0.03080(14) 0.46264(16) 0.0284(3) Uani d . 1 . .
H H2 0.2244 -0.0268 0.4008 0.034 Uiso calc R 1 . .
C C3 0.2596(2) -0.02341(15) 0.58521(17) 0.0321(3) Uani d . 1 . .
H H3 0.2570 -0.1189 0.6078 0.039 Uiso calc R 1 . .
C C4 0.2832(2) 0.06112(16) 0.67508(16) 0.0325(3) Uani d . 1 . .
H H4 0.2965 0.0229 0.7588 0.039 Uiso calc R 1 . .
C C5 0.2875(2) 0.20118(15) 0.64393(14) 0.0279(3) Uani d . 1 . .
H H5 0.3035 0.2582 0.7062 0.033 Uiso calc R 1 . .
C C6 0.2683(2) 0.25797(13) 0.52084(13) 0.0228(3) Uani d . 1 . .
C C7 0.2650(2) 0.40639(13) 0.48734(13) 0.0218(2) Uani d . 1 . .
C C8 0.2777(2) 0.46608(13) 0.36361(13) 0.0205(2) Uani d . 1 . .
C C9 0.2466(2) 0.61275(13) 0.33796(13) 0.0222(2) Uani d . 1 . .
C C10 0.5305(2) 0.38032(17) 0.19048(16) 0.0336(3) Uani d . 1 . .
H H10A 0.5688 0.4736 0.1624 0.040 Uiso calc R 1 . .
H H10B 0.5419 0.3296 0.1161 0.040 Uiso calc R 1 . .
H H10C 0.6189 0.3356 0.2474 0.040 Uiso calc R 1 . .
C C11 0.2056(2) 0.67762(13) 0.21160(13) 0.0227(3) Uani d . 1 . .
C C12 0.0803(2) 0.61998(14) 0.14609(14) 0.0254(3) Uani d . 1 . .
H H12 0.0330 0.5325 0.1758 0.030 Uiso calc R 1 . .
C C13 0.0252(2) 0.69159(15) 0.03694(14) 0.0283(3) Uani d . 1 . .
H H13 -0.0619 0.6535 -0.0071 0.034 Uiso calc R 1 . .
C C14 0.0968(3) 0.81858(15) -0.00811(15) 0.0304(3) Uani d . 1 . .
H H14 0.0587 0.8668 -0.0828 0.036 Uiso calc R 1 . .
C C15 0.2239(3) 0.87500(15) 0.05592(15) 0.0309(3) Uani d . 1 . .
H H15 0.2752 0.9609 0.0240 0.037 Uiso calc R 1 . .
C C16 0.2759(2) 0.80577(14) 0.16662(14) 0.0270(3) Uani d . 1 . .
H H16 0.3595 0.8456 0.2119 0.032 Uiso calc R 1 . .

loop_
_atom_site_aniso_label
_atom_site_aniso_U_11
_atom_site_aniso_U_22
_atom_site_aniso_U_33
_atom_site_aniso_U_12
_atom_site_aniso_U_13
_atom_site_aniso_U_23
S1 0.02533(17) 0.02010(16) 0.02556(17) -0.00128(11) -0.00723(12) -0.00570(11)
O1 0.0246(5) 0.0277(5) 0.0338(6) -0.0033(4) -0.0113(4) -0.0022(4)
O2 0.0448(7) 0.0258(5) 0.0331(6) 0.0001(4) -0.0074(5) -0.0127(4)
O3 0.0404(6) 0.0251(5) 0.0231(5) 0.0006(4) -0.0084(4) -0.0063(4)
O4 0.0444(6) 0.0224(5) 0.0263(5) -0.0038(4) -0.0088(4) -0.0065(4)
N1 0.0218(5) 0.0210(5) 0.0224(5) -0.0014(4) -0.0020(4) -0.0053(4)
C1 0.0189(6) 0.0221(6) 0.0281(7) -0.0007(4) -0.0050(5) -0.0017(5)
C2 0.0218(6) 0.0220(6) 0.0412(8) -0.0019(5) -0.0061(6) -0.0017(5)
C3 0.0234(7) 0.0245(6) 0.0460(9) -0.0031(5) -0.0055(6) 0.0068(6)
C4 0.0278(7) 0.0326(7) 0.0337(8) -0.0019(6) -0.0045(6) 0.0093(6)
C5 0.0261(7) 0.0311(7) 0.0256(7) -0.0004(5) -0.0053(5) 0.0012(5)
C6 0.0194(6) 0.0230(6) 0.0254(6) -0.0004(4) -0.0040(5) -0.0010(5)
C7 0.0212(6) 0.0226(6) 0.0226(6) -0.0010(4) -0.0054(5) -0.0038(5)
C8 0.0209(6) 0.0202(5) 0.0211(6) -0.0011(4) -0.0041(4) -0.0042(4)
C9 0.0227(6) 0.0211(6) 0.0234(6) -0.0033(4) -0.0039(5) -0.0032(4)
C10 0.0259(7) 0.0364(8) 0.0373(8) -0.0034(6) 0.0036(6) -0.0123(6)
C11 0.0255(6) 0.0200(6) 0.0222(6) 0.0002(5) -0.0033(5) -0.0033(4)
C12 0.0278(7) 0.0232(6) 0.0258(6) -0.0021(5) -0.0054(5) -0.0036(5)
C13 0.0319(7) 0.0287(7) 0.0261(7) -0.0005(5) -0.0093(6) -0.0046(5)
C14 0.0391(8) 0.0266(7) 0.0249(7) 0.0036(6) -0.0077(6) -0.0012(5)
C15 0.0404(8) 0.0216(6) 0.0301(7) -0.0031(5) -0.0058(6) 0.0005(5)
C16 0.0312(7) 0.0217(6) 0.0294(7) -0.0034(5) -0.0070(6) -0.0036(5)

loop_
_atom_type_symbol
_atom_type_description
_atom_type_scat_dispersion_real
_atom_type_scat_dispersion_imag
_atom_type_scat_source
C C 0.0033 0.0016 'International Tables Vol C Tables 4.2.6.8 and 6.1.1.4'
H H 0.0000 0.0000 'International Tables Vol C Tables 4.2.6.8 and 6.1.1.4'
N N 0.0061 0.0033 'International Tables Vol C Tables 4.2.6.8 and 6.1.1.4'
O O 0.0106 0.0060 'International Tables Vol C Tables 4.2.6.8 and 6.1.1.4'
S S 0.1246 0.1234 'International Tables Vol C Tables 4.2.6.8 and 6.1.1.4'

loop_
_geom_angle_atom_site_label_1
_geom_angle_atom_site_label_2
_geom_angle_atom_site_label_3
_geom_angle_site_symmetry_1
_geom_angle_site_symmetry_3
_geom_angle
_geom_angle_publ_flag
O2 S1 O1 . . 118.95(7) ?
O2 S1 N1 . . 108.49(7) ?
O1 S1 N1 . . 107.25(6) ?
O2 S1 C1 . . 109.77(7) ?
O1 S1 C1 . . 107.98(6) ?
N1 S1 C1 . . 103.26(6) ?
C7 O3 H3O . . 109.5 ?
C8 N1 C10 . . 116.02(11) ?
C8 N1 S1 . . 114.56(9) ?
C10 N1 S1 . . 118.88(9) ?
C2 C1 C6 . . 121.72(13) ?
C2 C1 S1 . . 120.23(11) ?
C6 C1 S1 . . 117.96(10) ?
C3 C2 C1 . . 118.87(14) ?
C3 C2 H2 . . 120.6 ?
C1 C2 H2 . . 120.6 ?
C2 C3 C4 . . 120.34(14) ?
C2 C3 H3 . . 119.8 ?
C4 C3 H3 . . 119.8 ?
C3 C4 C5 . . 120.73(15) ?
C3 C4 H4 . . 119.6 ?
C5 C4 H4 . . 119.6 ?
C4 C5 C6 . . 119.87(15) ?
C4 C5 H5 . . 120.1 ?
C6 C5 H5 . . 120.1 ?
C5 C6 C1 . . 118.46(13) ?
C5 C6 C7 . . 120.69(13) ?
C1 C6 C7 . . 120.79(12) ?
O3 C7 C8 . . 122.43(12) ?
O3 C7 C6 . . 114.62(12) ?
C8 C7 C6 . . 122.84(12) ?
C7 C8 N1 . . 120.26(11) ?
C7 C8 C9 . . 120.23(12) ?
N1 C8 C9 . . 119.51(12) ?
O4 C9 C8 . . 119.85(12) ?
O4 C9 C11 . . 118.55(12) ?
C8 C9 C11 . . 121.55(12) ?
N1 C10 H10A . . 109.5 ?
N1 C10 H10B . . 109.5 ?
H10A C10 H10B . . 109.5 ?
N1 C10 H10C . . 109.5 ?
H10A C10 H10C . . 109.5 ?
H10B C10 H10C . . 109.5 ?
C12 C11 C16 . . 119.90(13) ?
C12 C11 C9 . . 121.08(12) ?
C16 C11 C9 . . 118.60(12) ?
C13 C12 C11 . . 119.51(13) ?
C13 C12 H12 . . 120.2 ?
C11 C12 H12 . . 120.2 ?
C14 C13 C12 . . 120.42(14) ?
C14 C13 H13 . . 119.8 ?
C12 C13 H13 . . 119.8 ?
C15 C14 C13 . . 120.07(14) ?
C15 C14 H14 . . 120.0 ?
C13 C14 H14 . . 120.0 ?
C16 C15 C14 . . 119.93(14) ?
C16 C15 H15 . . 120.0 ?
C14 C15 H15 . . 120.0 ?
C15 C16 C11 . . 120.14(14) ?
C15 C16 H16 . . 119.9 ?
C11 C16 H16 . . 119.9 ?

loop_
_geom_bond_atom_site_label_1
_geom_bond_atom_site_label_2
_geom_bond_site_symmetry_2
_geom_bond_distance
_geom_bond_publ_flag
S1 O2 . 1.4329(11) ?
S1 O1 . 1.4346(11) ?
S1 N1 . 1.6333(12) ?
S1 C1 . 1.7593(14) ?
O3 C7 . 1.3265(16) ?
O3 H3O . 0.8400 ?
O4 C9 . 1.2509(16) ?
N1 C8 . 1.4373(16) ?
N1 C10 . 1.4753(18) ?
C1 C2 . 1.3896(19) ?
C1 C6 . 1.4011(19) ?
C2 C3 . 1.386(2) ?
C2 H2 . 0.9500 ?
C3 C4 . 1.388(2) ?
C3 H3 . 0.9500 ?
C4 C5 . 1.390(2) ?
C4 H4 . 0.9500 ?
C5 C6 . 1.3974(19) ?
C5 H5 . 0.9500 ?
C6 C7 . 1.4716(18) ?
C7 C8 . 1.3784(19) ?
C8 C9 . 1.4518(18) ?
C9 C11 . 1.4936(19) ?
C10 H10A . 0.9800 ?
C10 H10B . 0.9800 ?
C10 H10C . 0.9800 ?
C11 C12 . 1.3966(19) ?
C11 C16 . 1.3969(19) ?
C12 C13 . 1.391(2) ?
C12 H12 . 0.9500 ?
C13 C14 . 1.390(2) ?
C13 H13 . 0.9500 ?
C14 C15 . 1.389(2) ?
C14 H14 . 0.9500 ?
C15 C16 . 1.388(2) ?
C15 H15 . 0.9500 ?
C16 H16 . 0.9500 ?

loop_
_geom_hbond_atom_site_label_D
_geom_hbond_atom_site_label_H
_geom_hbond_atom_site_label_A
_geom_hbond_site_symmetry_A
_geom_hbond_distance_DH
_geom_hbond_distance_HA
_geom_hbond_distance_DA
_geom_hbond_angle_DHA
O3 H3O O4 . 0.84 1.80 2.5365(15) 146
O3 H3O O1 2_566 0.84 2.56 3.0108(15) 115
C3 H3 O1 2_556 0.95 2.50 3.2627(18) 138
C12 H12 N1 . 0.95 2.59 3.0163(18) 107

loop_
_geom_torsion_atom_site_label_1
_geom_torsion_atom_site_label_2
_geom_torsion_atom_site_label_3
_geom_torsion_atom_site_label_4
_geom_torsion_site_symmetry_1
_geom_torsion_site_symmetry_2
_geom_torsion_site_symmetry_3
_geom_torsion_site_symmetry_4
_geom_torsion
_geom_torsion_publ_flag
O2 S1 N1 C8 . . . . -166.36(9) ?
O1 S1 N1 C8 . . . . 63.98(11) ?
C1 S1 N1 C8 . . . . -49.92(11) ?
O2 S1 N1 C10 . . . . -22.94(13) ?
O1 S1 N1 C10 . . . . -152.60(11) ?
C1 S1 N1 C10 . . . . 93.50(12) ?
O2 S1 C1 C2 . . . . -37.60(14) ?
O1 S1 C1 C2 . . . . 93.50(12) ?
N1 S1 C1 C2 . . . . -153.13(11) ?
O2 S1 C1 C6 . . . . 145.77(11) ?
O1 S1 C1 C6 . . . . -83.13(12) ?
N1 S1 C1 C6 . . . . 30.25(12) ?
C6 C1 C2 C3 . . . . 0.6(2) ?
S1 C1 C2 C3 . . . . -175.86(11) ?
C1 C2 C3 C4 . . . . -0.3(2) ?
C2 C3 C4 C5 . . . . 0.0(2) ?
C3 C4 C5 C6 . . . . -0.1(2) ?
C4 C5 C6 C1 . . . . 0.4(2) ?
C4 C5 C6 C7 . . . . 177.71(13) ?
C2 C1 C6 C5 . . . . -0.7(2) ?
S1 C1 C6 C5 . . . . 175.85(10) ?
C2 C1 C6 C7 . . . . -178.00(13) ?
S1 C1 C6 C7 . . . . -1.42(18) ?
C5 C6 C7 O3 . . . . -14.30(19) ?
C1 C6 C7 O3 . . . . 162.91(13) ?
C5 C6 C7 C8 . . . . 169.55(13) ?
C1 C6 C7 C8 . . . . -13.2(2) ?
O3 C7 C8 N1 . . . . 175.55(12) ?
C6 C7 C8 N1 . . . . -8.6(2) ?
O3 C7 C8 C9 . . . . -4.2(2) ?
C6 C7 C8 C9 . . . . 171.61(12) ?
C10 N1 C8 C7 . . . . -100.95(16) ?
S1 N1 C8 C7 . . . . 43.55(16) ?
C10 N1 C8 C9 . . . . 78.84(16) ?
S1 N1 C8 C9 . . . . -136.66(11) ?
C7 C8 C9 O4 . . . . 13.9(2) ?
N1 C8 C9 O4 . . . . -165.87(13) ?
C7 C8 C9 C11 . . . . -163.55(13) ?
N1 C8 C9 C11 . . . . 16.66(19) ?
O4 C9 C11 C12 . . . . -137.23(14) ?
C8 C9 C11 C12 . . . . 40.27(19) ?
O4 C9 C11 C16 . . . . 35.29(19) ?
C8 C9 C11 C16 . . . . -147.21(14) ?
C16 C11 C12 C13 . . . . -0.6(2) ?
C9 C11 C12 C13 . . . . 171.87(13) ?
C11 C12 C13 C14 . . . . 1.1(2) ?
C12 C13 C14 C15 . . . . -0.1(2) ?
C13 C14 C15 C16 . . . . -1.4(2) ?
C14 C15 C16 C11 . . . . 2.0(2) ?
C12 C11 C16 C15 . . . . -1.0(2) ?
C9 C11 C16 C15 . . . . -173.59(13) ?

loop_
_cod_related_entry_id
_cod_related_entry_database
_cod_related_entry_code
1 ChemSpider 20206372
